data_4031457
loop_
_publ_author_name
'Gillespie, R.J.'
'Schrobilgen, G.J.D.'
'Slim, D.R.'

_publ_section_title
;
 Crystal structure of mue-fluorosulphato-bis(fluoroxenon(II))
 hexafluoroarsenate(V)
;
_journal_name_full
;
Journal of the Chemical Society. Dalton Transactions, Inorganic Chemistry 
(1972-)
;
_journal_page_first 1003
_journal_page_last 1006
_journal_volume 1977
_journal_year 1977
_chemical_formula_sum 'As F9 O3 S Xe2'
_chemical_name_systematic '((Xe F)2 S F O3) (As F6)'
_space_group_IT_number 14
_symmetry_space_group_name_Hall '-P 2yn'
_symmetry_space_group_name_H-M 'P 1 21/n 1'
_cell_angle_alpha 90
_cell_angle_beta 91.28
_cell_angle_gamma 90
_cell_formula_units_Z 4
_cell_length_a 11.178
_cell_length_b 8.718
_cell_length_c 11.687
_cell_volume 1138.612
_citation_journal_id_ASTM JCDTBI
_cod_data_source_file Gillespie_JCDTBI_1977_134.cif
_cod_data_source_block As1F9O3S1Xe2
_cod_original_sg_symbol_Hall '-P 2ybc (x-z,y,z)'
_cod_original_formula_sum 'As1 F9 O3 S1 Xe2'
_cod_database_code 4031457

loop_
_symmetry_equiv_pos_as_xyz
x,y,z
-x+1/2,y+1/2,-z+1/2
-x,-y,-z
x-1/2,-y-1/2,z-1/2

loop_
_atom_site_label
_atom_site_type_symbol
_atom_site_fract_x
_atom_site_fract_y
_atom_site_fract_z
_atom_site_occupancy
_atom_site_U_iso_or_equiv
F9 F-1 -0.4754 -0.0152 0.1494 1 0.0
Xe1 Xe+2 0.1487 0.1774 -0.1108 1 0.0
As1 As+5 -0.1919 0.3144 0.0636 1 0.0
F4 F-1 -0.1667 0.2259 0.1851 1 0.0
F8 F-1 0.2793 0.1583 -0.0096 1 0.0
F3 F-1 -0.1384 0.1581 -0.0134 1 0.0
F1 F-1 -0.0614 0.0637 -0.3939 1 0.0
O1 O-2 -0.2107 0.1661 -0.2825 1 0.0
F2 F-1 -0.33 0.2431 0.0487 1 0.0
F6 F-1 -0.2086 0.4039 -0.0603 1 0.0
F5 F-1 -0.0533 0.3718 0.0737 1 0.0
O2 O-2 -0.0043 0.2091 -0.2306 1 0.0
O3 O-2 -0.0883 -0.0423 -0.2084 1 0.0
F7 F-1 -0.2592 0.4597 0.1356 1 0.0
S1 S+6 -0.0926 0.0945 -0.2689 1 0.0
Xe2 Xe+2 -0.3794 0.0809 -0.2078 1 0.0
